data_7116707
loop_
_publ_author_name
'Subban Kathiravan'
'Shishir Ghosh'
'Graeme Hogarth'
'Ian A. Nicholls'

_publ_section_title
;
 Copper catalysed amidation of aryl halides through chelation assistance
;
_journal_name_full Chem.Commun.
_journal_page_first 4834
_journal_paper_doi 10.1039/C4cc09940K
_journal_volume 51
_journal_year 2015
_chemical_formula_moiety 'C19 H20 N2 O S'
_chemical_formula_sum 'C19 H20 N2 O S'
_chemical_formula_weight 324.45
_space_group_crystal_system monoclinic
_space_group_IT_number 14
_space_group_name_Hall '-P 2ybc'
_space_group_name_H-M_alt 'P 1 21/c 1'
_symmetry_Int_Tables_number 14
_symmetry_space_group_name_Hall '-P 2ybc'
_symmetry_space_group_name_H-M 'P 1 21/c 1'
_atom_sites_solution_primary iterative
_audit_creation_date 2014-07-18
_audit_creation_method
;
Olex2 1.2
(compiled 2013.11.15 svn.r2834 for OlexSys, GUI svn.r4709)
;
_audit_update_record
;
2014-12-08 deposited with the CCDC.
2015-02-13 downloaded from the CCDC.
;
_cell_angle_alpha 90
_cell_angle_beta 96.9165(17)
_cell_angle_gamma 90
_cell_formula_units_Z 4
_cell_length_a 16.8737(3)
_cell_length_b 9.68667(17)
_cell_length_c 10.28958(19)
_cell_measurement_reflns_used 4151
_cell_measurement_temperature 150.02(10)
_cell_measurement_theta_max 73.9460
_cell_measurement_theta_min 6.6130
_cell_volume 1669.59(5)
_computing_cell_refinement
;
CrysAlisPro, Agilent Technologies,
Version 1.171.36.28 (release 01-02-2013 CrysAlis171 .NET)
(compiled Feb  1 2013,16:14:44)
;
_computing_data_collection
;
CrysAlisPro, Agilent Technologies,
Version 1.171.36.28 (release 01-02-2013 CrysAlis171 .NET)
(compiled Feb  1 2013,16:14:44)
;
_computing_data_reduction
;
CrysAlisPro, Agilent Technologies,
Version 1.171.36.28 (release 01-02-2013 CrysAlis171 .NET)
(compiled Feb  1 2013,16:14:44)
;
_computing_molecular_graphics 'Olex2 (Dolomanov et al., 2009)'
_computing_publication_material 'Olex2 (Dolomanov et al., 2009)'
_computing_structure_refinement 'olex2.refine (Bourhis et al., 2013)'
_computing_structure_solution
;
Superflip (Palatinus & Chapuis, 2007;Palatinus & van der Lee, 2008;
Palatinus et al., 2012)
;
_diffrn_ambient_temperature 150.02(10)
_diffrn_detector_area_resol_mean 5.2031
_diffrn_measured_fraction_theta_full 0.9491
_diffrn_measured_fraction_theta_max 0.9485
_diffrn_measurement_details
;
  1 omega  -47.00   35.00   1.0000    1.0000
omega____ theta____ kappa____ phi______ frames
    -      -38.5000   30.0000  -90.0000 82

  2 omega -105.00  -15.00   1.0000    1.0000
omega____ theta____ kappa____ phi______ frames
    -      -38.5000  -57.0000  120.0000 90

  3 omega    8.00   35.00   1.0000    1.0000
omega____ theta____ kappa____ phi______ frames
    -       44.2890  -99.0000    0.0000 27

  4 omega   84.00  110.00   1.0000    1.0000
omega____ theta____ kappa____ phi______ frames
    -       44.2890   19.0000 -180.0000 26

  5 omega   33.00   68.00   1.0000    1.0000
omega____ theta____ kappa____ phi______ frames
    -      105.9441  -30.0000    0.0000 35

  6 omega   88.00  119.00   1.0000    1.0000
omega____ theta____ kappa____ phi______ frames
    -      105.9441   30.0000 -180.0000 31

  7 omega   49.00  108.00   1.0000    1.0000
omega____ theta____ kappa____ phi______ frames
    -      105.9441  -94.0000  150.0000 59

  8 omega   43.00   88.00   1.0000    1.0000
omega____ theta____ kappa____ phi______ frames
    -      105.9441  -45.0000  150.0000 45

  9 omega   38.00   98.00   1.0000    1.0000
omega____ theta____ kappa____ phi______ frames
    -      105.9441  -45.0000  -60.0000 60

 10 omega   89.00  172.00   1.0000    1.0000
omega____ theta____ kappa____ phi______ frames
    -      105.9441   45.0000 -120.0000 83

 11 omega   38.00   74.00   1.0000    1.0000
omega____ theta____ kappa____ phi______ frames
    -      105.9441  -30.0000   60.0000 36

 12 omega   35.00   62.00   1.0000    1.0000
omega____ theta____ kappa____ phi______ frames
    -      105.9441  -30.0000  120.0000 27
;
_diffrn_measurement_device_type 'SuperNova, Dual, Cu at zero, Atlas'
_diffrn_measurement_method '\w scans'
_diffrn_orient_matrix_UB_11 -0.0473475000
_diffrn_orient_matrix_UB_12 -0.0479526000
_diffrn_orient_matrix_UB_13 0.1108611000
_diffrn_orient_matrix_UB_21 0.0774630000
_diffrn_orient_matrix_UB_22 -0.0561622000
_diffrn_orient_matrix_UB_23 0.0763335000
_diffrn_orient_matrix_UB_31 0.0146249000
_diffrn_orient_matrix_UB_32 0.1408172000
_diffrn_orient_matrix_UB_33 0.0681188000
_diffrn_radiation_monochromator mirror
_diffrn_radiation_type 'Cu K\a'
_diffrn_radiation_wavelength 1.54184
_diffrn_reflns_av_R_equivalents 0.0266
_diffrn_reflns_av_unetI/netI 0.0322
_diffrn_reflns_limit_h_max 20
_diffrn_reflns_limit_h_min -20
_diffrn_reflns_limit_k_max 11
_diffrn_reflns_limit_k_min -10
_diffrn_reflns_limit_l_max 12
_diffrn_reflns_limit_l_min -9
_diffrn_reflns_number 6145
_diffrn_reflns_theta_full 74.1793
_diffrn_reflns_theta_max 74.18
_diffrn_reflns_theta_min 5.27
_diffrn_source 'SuperNova (Cu) X-ray Source'
_exptl_absorpt_coefficient_mu 1.759
_exptl_absorpt_correction_T_max 0.632
_exptl_absorpt_correction_T_min 0.573
_exptl_absorpt_correction_type gaussian
_exptl_absorpt_process_details
;
CrysAlisPro, Agilent Technologies,
Version 1.171.36.28 (release 01-02-2013 CrysAlis171 .NET)
(compiled Feb  1 2013,16:14:44)
Numerical absorption correction based on gaussian integration over
            a multifaceted crystal model
;
_exptl_crystal_colour colourless
_exptl_crystal_colour_primary colourless
_exptl_crystal_density_diffrn 1.2907
_exptl_crystal_description block
_exptl_crystal_F_000 691.1676
_exptl_crystal_size_max 0.3156
_exptl_crystal_size_mid 0.2639
_exptl_crystal_size_min 0.2395
_refine_diff_density_max 0.3723
_refine_diff_density_min -0.2990
_refine_diff_density_rms 0.0546
_refine_ls_d_res_high 0.8013
_refine_ls_d_res_low 8.3855
_refine_ls_goodness_of_fit_ref 1.0519
_refine_ls_hydrogen_treatment mixed
_refine_ls_matrix_type full
_refine_ls_number_constraints 34
_refine_ls_number_parameters 208
_refine_ls_number_reflns 3226
_refine_ls_number_restraints 0
_refine_ls_restrained_S_all 1.0519
_refine_ls_R_factor_all 0.0484
_refine_ls_R_factor_gt 0.0443
_refine_ls_shift/su_max 0.0004
_refine_ls_shift/su_mean 0.0001
_refine_ls_structure_factor_coef Fsqd
_refine_ls_weighting_details 'w=1/[\s^2^(Fo^2^)+(0.0754P)^2^+0.3280P] where P=(Fo^2^+2Fc^2^)/3'
_refine_ls_weighting_scheme calc
_refine_ls_wR_factor_gt 0.1169
_refine_ls_wR_factor_ref 0.1232
_reflns_Friedel_coverage 0.0
_reflns_limit_h_max 20
_reflns_limit_h_min -20
_reflns_limit_k_max 11
_reflns_limit_k_min 0
_reflns_limit_l_max 12
_reflns_limit_l_min 0
_reflns_number_gt 2886
_reflns_number_total 3226
_reflns_threshold_expression I>=2u(I)
_cod_data_source_file c4cc09940k2.cif
_cod_data_source_block xstr0259
_cod_database_code 7116707
_chemical_oxdiff_formula 'S1 N2 O1 C19 H20'
_chemical_oxdiff_usercomment SK415
_reflns_odcompleteness_completeness 99.52
_reflns_odcompleteness_iscentric 1
_reflns_odcompleteness_theta 66.49
_olex2_refinement_description
;
1. Fixed Uiso
 At 1.2 times of:
  All C(H) groups, All C(H,H) groups
 At 1.5 times of:
  All C(H,H,H) groups
2.a Secondary CH2 refined with riding coordinates:
 C2(H2a,H2b), C3(H3a,H3b), C4(H4a,H4b), C5(H5a,H5b)
2.b Aromatic/amide H refined with riding coordinates:
 C8(H8), C9(H9), C10(H10), C12(H12), C13(H13), C14(H14), C16(H16), C17(H17),
 C18(H18)
2.c Idealised Me refined as rotating group:
 C6(H6a,H6b,H6c)
;

loop_
_space_group_symop_id
_space_group_symop_operation_xyz
1 x,y,z
2 -x,y+1/2,-z+1/2
3 -x,-y,-z
4 x,-y-1/2,z-1/2

loop_
_atom_site_label
_atom_site_type_symbol
_atom_site_fract_x
_atom_site_fract_y
_atom_site_fract_z
_atom_site_U_iso_or_equiv
_atom_site_adp_type
_atom_site_occupancy
_atom_site_refinement_flags_posn
S1 S 0.88010(2) 0.25738(4) 0.76339(4) 0.03298(16) Uani 1.000000 .
O1 O 0.76843(7) 0.29812(12) 0.56543(11) 0.0349(3) Uani 1.000000 .
N1 N 0.82597(7) 0.08919(12) 0.55400(11) 0.0218(3) Uani 1.000000 .
N2 N 0.72100(7) -0.09265(13) 0.65046(12) 0.0259(3) Uani 1.000000 .
C1 C 0.76813(9) 0.18527(15) 0.51330(14) 0.0245(3) Uani 1.000000 .
C2 C 0.70598(9) 0.14357(15) 0.40155(14) 0.0260(3) Uani 1.000000 .
C3 C 0.65823(10) 0.26639(15) 0.34233(15) 0.0277(3) Uani 1.000000 .
C4 C 0.59339(10) 0.22415(17) 0.23368(16) 0.0297(3) Uani 1.000000 .
C5 C 0.54448(11) 0.34636(19) 0.17704(17) 0.0389(4) Uani 1.000000 .
C6 C 0.48135(11) 0.3079(2) 0.06432(17) 0.0445(5) Uani 1.000000 .
C7 C 0.88218(8) 0.11273(14) 0.66509(13) 0.0223(3) Uani 1.000000 .
C8 C 0.94177(9) 0.02448(16) 0.71281(14) 0.0267(3) Uani 1.000000 .
C9 C 0.98566(9) 0.07291(17) 0.83004(15) 0.0309(3) Uani 1.000000 .
C10 C 0.95887(10) 0.19556(18) 0.86927(15) 0.0347(4) Uani 1.000000 .
C11 C 0.82142(8) -0.05165(14) 0.50925(13) 0.0224(3) Uani 1.000000 .
C12 C 0.86969(9) -0.09700(16) 0.42097(14) 0.0265(3) Uani 1.000000 .
C13 C 0.87114(11) -0.23841(16) 0.38667(16) 0.0314(4) Uani 1.000000 .
C14 C 0.82446(10) -0.33152(16) 0.44282(15) 0.0317(4) Uani 1.000000 .
C15 C 0.77299(9) -0.28670(15) 0.53312(15) 0.0273(3) Uani 1.000000 .
C16 C 0.72271(10) -0.37726(16) 0.59415(17) 0.0349(4) Uani 1.000000 .
C17 C 0.67441(10) -0.32509(18) 0.67888(18) 0.0375(4) Uani 1.000000 .
C18 C 0.67539(10) -0.18199(18) 0.70315(16) 0.0324(4) Uani 1.000000 .
C19 C 0.77010(8) -0.14448(14) 0.56620(13) 0.0225(3) Uani 1.000000 .
H12 H 0.90189(9) -0.03455(16) 0.38301(14) 0.0318(4) Uiso 1.000000 R
H13 H 0.90391(11) -0.26823(16) 0.32580(16) 0.0376(4) Uiso 1.000000 R
H14 H 0.82662(10) -0.42462(16) 0.42145(15) 0.0380(4) Uiso 1.000000 R
H16 H 0.72276(10) -0.47140(16) 0.57642(17) 0.0418(5) Uiso 1.000000 R
H17 H 0.64127(10) -0.38301(18) 0.72012(18) 0.0451(5) Uiso 1.000000 R
H18 H 0.64142(10) -0.14814(18) 0.76045(16) 0.0389(4) Uiso 1.000000 R
H2a H 0.73229(9) 0.09890(15) 0.33405(14) 0.0312(4) Uiso 1.000000 R
H2b H 0.66976(9) 0.07724(15) 0.43328(14) 0.0312(4) Uiso 1.000000 R
H3a H 0.63377(10) 0.31333(15) 0.41064(15) 0.0332(4) Uiso 1.000000 R
H3b H 0.69420(10) 0.33090(15) 0.30738(15) 0.0332(4) Uiso 1.000000 R
H4a H 0.61796(10) 0.17930(17) 0.16433(16) 0.0356(4) Uiso 1.000000 R
H4b H 0.55818(10) 0.15787(17) 0.26805(16) 0.0356(4) Uiso 1.000000 R
H5a H 0.51840(11) 0.38881(19) 0.24597(17) 0.0467(5) Uiso 1.000000 R
H5b H 0.58019(11) 0.41428(19) 0.14642(17) 0.0467(5) Uiso 1.000000 R
H6a H 0.50699(11) 0.2757(14) -0.0084(5) 0.0667(7) Uiso 1.000000 GR
H6b H 0.4479(6) 0.2362(11) 0.0920(5) 0.0667(7) Uiso 1.000000 GR
H6c H 0.4494(6) 0.3875(4) 0.0383(9) 0.0667(7) Uiso 1.000000 GR
H8 H 0.95240(9) -0.05841(16) 0.67273(14) 0.0321(4) Uiso 1.000000 R
H9 H 1.02831(9) 0.02533(17) 0.87509(15) 0.0370(4) Uiso 1.000000 R
H10 H 0.98048(10) 0.24136(18) 0.94476(15) 0.0417(4) Uiso 1.000000 R

loop_
_atom_site_aniso_label
_atom_site_aniso_U_11
_atom_site_aniso_U_22
_atom_site_aniso_U_33
_atom_site_aniso_U_12
_atom_site_aniso_U_13
_atom_site_aniso_U_23
S1 0.0368(3) 0.0254(2) 0.0340(2) 0.00123(14) -0.00703(17) -0.01081(14)
O1 0.0417(7) 0.0209(6) 0.0387(6) 0.0079(5) -0.0091(5) -0.0074(5)
N1 0.0270(6) 0.0156(6) 0.0220(6) 0.0004(4) -0.0011(5) 0.0000(4)
N2 0.0281(6) 0.0223(6) 0.0263(6) 0.0020(5) -0.0006(5) 0.0020(5)
C1 0.0293(7) 0.0168(7) 0.0266(7) 0.0020(5) 0.0002(6) 0.0007(5)
C2 0.0295(7) 0.0198(7) 0.0270(7) 0.0020(6) -0.0034(6) -0.0008(6)
C3 0.0300(8) 0.0225(7) 0.0292(8) 0.0033(6) -0.0022(6) 0.0016(6)
C4 0.0314(8) 0.0282(8) 0.0279(7) 0.0010(6) -0.0023(6) 0.0024(6)
C5 0.0358(9) 0.0363(9) 0.0415(9) 0.0039(7) -0.0076(7) 0.0073(7)
C6 0.0343(9) 0.0595(12) 0.0375(9) 0.0033(8) -0.0047(7) 0.0123(9)
C7 0.0259(7) 0.0187(7) 0.0217(6) -0.0029(5) 0.0010(5) -0.0002(5)
C8 0.0301(7) 0.0219(7) 0.0276(7) -0.0009(6) 0.0007(6) 0.0016(6)
C9 0.0295(8) 0.0334(8) 0.0279(7) -0.0037(6) -0.0040(6) 0.0062(6)
C10 0.0375(9) 0.0361(9) 0.0280(8) -0.0082(7) -0.0066(6) -0.0041(7)
C11 0.0273(7) 0.0169(7) 0.0213(6) 0.0028(5) -0.0046(5) -0.0009(5)
C12 0.0314(8) 0.0235(7) 0.0238(7) 0.0037(6) -0.0004(6) 0.0009(6)
C13 0.0373(9) 0.0285(8) 0.0272(7) 0.0108(6) -0.0007(6) -0.0064(6)
C14 0.0391(8) 0.0176(7) 0.0350(8) 0.0069(6) -0.0090(6) -0.0081(6)
C15 0.0311(8) 0.0168(7) 0.0308(7) 0.0015(6) -0.0098(6) 0.0007(6)
C16 0.0367(9) 0.0169(7) 0.0475(9) -0.0022(6) -0.0095(7) 0.0053(7)
C17 0.0334(8) 0.0276(8) 0.0498(10) -0.0051(7) -0.0026(7) 0.0148(7)
C18 0.0307(8) 0.0318(9) 0.0348(8) 0.0027(6) 0.0034(6) 0.0076(7)
C19 0.0259(7) 0.0168(7) 0.0224(6) 0.0023(5) -0.0065(5) 0.0018(5)

loop_
_atom_type_symbol
_atom_type_scat_dispersion_real
_atom_type_scat_dispersion_imag
_atom_type_scat_Cromer_Mann_a1
_atom_type_scat_Cromer_Mann_a2
_atom_type_scat_Cromer_Mann_a3
_atom_type_scat_Cromer_Mann_a4
_atom_type_scat_Cromer_Mann_b1
_atom_type_scat_Cromer_Mann_b2
_atom_type_scat_Cromer_Mann_b3
_atom_type_scat_Cromer_Mann_b4
_atom_type_scat_Cromer_Mann_c
_atom_type_scat_source
_atom_type_scat_dispersion_source
H 0.00000 0.00000 0.49300 0.32291 0.14019 0.04081 10.51090 26.12570 3.14236 57.79970 0.0030380000826 'International Tables Volume C Table 6.1.1.4 (pp. 500-502)' 'Henke, Gullikson and Davis, At. Data and Nucl. Data Tables, 1993, 54, 2'
C 0.01920 0.00962 2.31000 1.02000 1.58860 0.86500 20.84390 10.20750 0.56870 51.65120 0.215599998832 'International Tables Volume C Table 6.1.1.4 (pp. 500-502)' 'Henke, Gullikson and Davis, At. Data and Nucl. Data Tables, 1993, 54, 2'
S 0.33537 0.55136 6.90530 5.20340 1.43790 1.58630 1.46790 22.21510 0.25360 56.17200 0.866900026798 'International Tables Volume C Table 6.1.1.4 (pp. 500-502)' 'Henke, Gullikson and Davis, At. Data and Nucl. Data Tables, 1993, 54, 2'
O 0.05239 0.03377 3.04850 2.28680 1.54630 0.86700 13.27710 5.70110 0.32390 32.90890 0.250800013542 'International Tables Volume C Table 6.1.1.4 (pp. 500-502)' 'Henke, Gullikson and Davis, At. Data and Nucl. Data Tables, 1993, 54, 2'
N 0.03256 0.01839 12.21260 3.13220 2.01250 1.16630 0.00570 9.89330 28.99750 0.58260 -11.5290002823 'International Tables Volume C Table 6.1.1.4 (pp. 500-502)' 'Henke, Gullikson and Davis, At. Data and Nucl. Data Tables, 1993, 54, 2'

loop_
_exptl_crystal_face_index_h
_exptl_crystal_face_index_k
_exptl_crystal_face_index_l
_exptl_crystal_face_perp_dist
_exptl_oxdiff_crystal_face_indexfrac_h
_exptl_oxdiff_crystal_face_indexfrac_k
_exptl_oxdiff_crystal_face_indexfrac_l
_exptl_oxdiff_crystal_face_x
_exptl_oxdiff_crystal_face_y
_exptl_oxdiff_crystal_face_z
-6 4 -3 0.1691 -6.0000 4.0000 -3.0000 -0.2403 -0.9184 0.2712
6 -4 3 0.1691 6.0000 -4.0000 3.0000 0.2403 0.9184 -0.2712
-1 -6 -3 0.1278 -1.0001 -6.0000 -3.0000 0.0025 0.0305 -1.0639
1 6 3 0.1278 1.0001 6.0000 3.0000 -0.0025 -0.0305 1.0639
8 3 -3 0.1197 8.0000 3.0000 -3.0000 -0.8552 0.2222 0.3351
-8 -3 3 0.1197 -8.0000 -3.0000 3.0000 0.8552 -0.2222 -0.3351
-8 -1 5 0.1027 -7.9999 -1.0000 5.0000 0.9810 -0.1819 0.0828
5 -3 -5 0.1406 4.9999 -3.0000 -5.0000 -0.6472 0.1741 -0.6899
6 1 5 0.1364 6.0001 1.0000 5.0000 0.2223 0.7903 0.5692
-5 6 -1 0.1140 -4.9999 6.0000 -1.0000 -0.1618 -0.8006 0.7037
-2 -5 -4 0.1238 -2.0001 -5.0000 -4.0000 -0.1090 -0.1795 -1.0058
-7 0 -5 0.1254 -7.0001 -0.0000 -5.0000 -0.2229 -0.9239 -0.4430
-5 5 -2 0.0888 -5.0000 5.0000 -2.0000 -0.2247 -0.8208 0.4947
-7 3 -3 0.0833 -7.0000 3.0000 -3.0000 -0.1450 -0.9397 0.1157

loop_
_geom_angle_atom_site_label_1
_geom_angle_atom_site_label_2
_geom_angle_atom_site_label_3
_geom_angle
C10 S1 C7 91.13(7)
C7 N1 C1 121.27(12)
C11 N1 C1 122.34(12)
C11 N1 C7 114.62(11)
C19 N2 C18 116.69(13)
N1 C1 O1 120.51(13)
C2 C1 O1 122.66(13)
C2 C1 N1 116.82(12)
C3 C2 C1 112.34(12)
C4 C3 C2 112.50(12)
C5 C4 C3 112.42(14)
C6 C5 C4 113.53(16)
N1 C7 S1 122.98(11)
C8 C7 S1 111.26(11)
C8 C7 N1 125.69(13)
C9 C8 C7 112.68(14)
C10 C9 C8 112.72(14)
C9 C10 S1 112.19(12)
C12 C11 N1 120.36(13)
C19 C11 N1 118.63(12)
C19 C11 C12 120.85(13)
C13 C12 C11 120.50(15)
C14 C13 C12 120.25(15)
C15 C14 C13 120.30(14)
C16 C15 C14 123.25(14)
C19 C15 C14 119.76(14)
C19 C15 C16 116.99(15)
C17 C16 C15 119.36(15)
C18 C17 C16 118.96(15)
C17 C18 N2 124.65(15)
C11 C19 N2 118.38(13)
C15 C19 N2 123.34(13)
C15 C19 C11 118.29(13)

loop_
_geom_bond_atom_site_label_1
_geom_bond_atom_site_label_2
_geom_bond_distance
S1 C7 1.7310(14)
S1 C10 1.7215(17)
O1 C1 1.2174(19)
N1 C1 1.3768(18)
N1 C7 1.4132(17)
N1 C11 1.4389(17)
N2 C18 1.318(2)
N2 C19 1.3649(19)
C1 C2 1.5147(19)
C2 C3 1.522(2)
C3 C4 1.523(2)
C4 C5 1.519(2)
C5 C6 1.524(2)
C7 C8 1.365(2)
C8 C9 1.417(2)
C9 C10 1.350(2)
C11 C12 1.364(2)
C11 C19 1.423(2)
C12 C13 1.415(2)
C13 C14 1.370(2)
C14 C15 1.414(2)
C15 C16 1.418(2)
C15 C19 1.421(2)
C16 C17 1.360(3)
C17 C18 1.408(3)
